data_7205898
loop_
_publ_author_name
'Furman, Joshua D.'
'Melot, Brent C.'
'Teat, Simon J.'
'Mikhailovsky, Alexander A.'
'Cheetham, Anthony K.'

_publ_section_title
;
 Towards enhanced ligand-centred photoluminescence in inorganic-organic
 frameworks for solid state lighting.
;
_journal_issue 17
_journal_name_full 'Physical chemistry chemical physics : PCCP'
_journal_page_first 7622
_journal_page_last 7629
_journal_paper_doi 10.1039/c0cp01717e
_journal_volume 13
_journal_year 2011
_chemical_formula_sum 'C15 H12 Cd O8'
_chemical_formula_weight 432.65
_chemical_name_systematic
;
?
;
_space_group_IT_number 14
_symmetry_cell_setting monoclinic
_symmetry_space_group_name_Hall '-P 2ybc'
_symmetry_space_group_name_H-M 'P 1 21/c 1'
_atom_sites_solution_hydrogens mixed
_atom_sites_solution_primary direct
_atom_sites_solution_secondary difmap
_audit_creation_method SHELXL-97
_cell_angle_alpha 90.00
_cell_angle_beta 105.050(2)
_cell_angle_gamma 90.00
_cell_formula_units_Z 4
_cell_length_a 7.7123(2)
_cell_length_b 28.5057(8)
_cell_length_c 6.6459(2)
_cell_measurement_reflns_used 9928
_cell_measurement_temperature 100(2)
_cell_measurement_theta_max 33.61
_cell_measurement_theta_min 3.08
_cell_volume 1410.95(7)
_computing_cell_refinement 'Bruker SAINT v7.60a'
_computing_data_collection 'Bruker APEX 2'
_computing_data_reduction 'Bruker SAINT v7.60a'
_computing_molecular_graphics 'Bruker SHELXTL'
_computing_publication_material 'Bruker SHELXTL & local programs'
_computing_structure_refinement 'Bruker SHELXTL'
_computing_structure_solution 'Bruker SHELXTL'
_diffrn_ambient_temperature 100(2)
_diffrn_measured_fraction_theta_full 0.997
_diffrn_measured_fraction_theta_max 0.996
_diffrn_measurement_device_type 'Bruker APEX II CCD diffractometer'
_diffrn_measurement_method '\w rotation with narrow frames'
_diffrn_radiation_monochromator 'silicon 111'
_diffrn_radiation_source 'Advanced Light Source station 11.3.1'
_diffrn_radiation_type synchrotron
_diffrn_radiation_wavelength 0.77490
_diffrn_reflns_av_R_equivalents 0.0523
_diffrn_reflns_av_sigmaI/netI 0.0432
_diffrn_reflns_limit_h_max 10
_diffrn_reflns_limit_h_min -11
_diffrn_reflns_limit_k_max 40
_diffrn_reflns_limit_k_min -39
_diffrn_reflns_limit_l_max 9
_diffrn_reflns_limit_l_min -9
_diffrn_reflns_number 20326
_diffrn_reflns_theta_full 30.00
_diffrn_reflns_theta_max 33.61
_diffrn_reflns_theta_min 3.08
_diffrn_standards_number 0
_exptl_absorpt_coefficient_mu 1.982
_exptl_absorpt_correction_T_max 0.90
_exptl_absorpt_correction_T_min 0.68
_exptl_absorpt_correction_type multi-scan
_exptl_absorpt_process_details 'SADABS 2008/1 Bruker AXS Madison WI USA'
_exptl_crystal_colour yellow
_exptl_crystal_density_diffrn 2.037
_exptl_crystal_density_method 'not measured'
_exptl_crystal_description plate
_exptl_crystal_F_000 856
_exptl_crystal_size_max 0.18
_exptl_crystal_size_mid 0.08
_exptl_crystal_size_min 0.03
_refine_diff_density_max 0.594
_refine_diff_density_min -0.486
_refine_diff_density_rms 0.112
_refine_ls_extinction_method none
_refine_ls_goodness_of_fit_ref 1.045
_refine_ls_hydrogen_treatment mixed
_refine_ls_matrix_type full
_refine_ls_number_parameters 235
_refine_ls_number_reflns 4304
_refine_ls_number_restraints 15
_refine_ls_restrained_S_all 1.044
_refine_ls_R_factor_all 0.0288
_refine_ls_R_factor_gt 0.0257
_refine_ls_shift/su_max 0.006
_refine_ls_shift/su_mean 0.000
_refine_ls_structure_factor_coef Fsqd
_refine_ls_weighting_details 'calc w=1/[\s^2^(Fo^2^)+(0.0267P)^2^+0.9406P] where P=(Fo^2^+2Fc^2^)/3'
_refine_ls_weighting_scheme calc
_refine_ls_wR_factor_gt 0.0676
_refine_ls_wR_factor_ref 0.0695
_reflns_number_gt 3946
_reflns_number_total 4304
_reflns_threshold_expression >2sigma(I)
_cod_data_source_file c0cp01717e.txt
_cod_data_source_block cdfdc
_cod_original_sg_symbol_H-M P2(1)/c
_cod_database_code 7205898

loop_
_symmetry_equiv_pos_as_xyz
'x, y, z'
'-x, y+1/2, -z+1/2'
'-x, -y, -z'
'x, -y-1/2, z-1/2'

loop_
_atom_site_label
_atom_site_type_symbol
_atom_site_fract_x
_atom_site_fract_y
_atom_site_fract_z
_atom_site_U_iso_or_equiv
_atom_site_adp_type
_atom_site_occupancy
_atom_site_symmetry_multiplicity
_atom_site_calc_flag
_atom_site_refinement_flags
_atom_site_disorder_assembly
_atom_site_disorder_group
Cd1 Cd 0.783610(16) 0.523252(4) 0.330768(19) 0.01055(5) Uani 1 1 d . . .
C1 C 0.4144(2) 0.18545(6) 0.3702(3) 0.0117(3) Uani 1 1 d . . .
H1 H 0.2871 0.1837 0.3295 0.014 Uiso 1 1 calc R . .
C2 C 0.5192(2) 0.14461(6) 0.3966(3) 0.0116(3) Uani 1 1 d . . .
C3 C 0.7070(2) 0.14768(6) 0.4595(3) 0.0122(3) Uani 1 1 d . . .
H3 H 0.7765 0.1197 0.4770 0.015 Uiso 1 1 calc R . .
C4 C 0.7940(2) 0.19101(6) 0.4970(3) 0.0119(3) Uani 1 1 d . . .
H4 H 0.9212 0.1928 0.5421 0.014 Uiso 1 1 calc R . .
C5 C 0.6901(2) 0.23129(6) 0.4669(3) 0.0104(3) Uani 1 1 d . . .
C6 C 0.7429(2) 0.28140(6) 0.4818(3) 0.0107(3) Uani 1 1 d . . .
C7 C 0.9104(2) 0.30256(6) 0.5306(3) 0.0126(3) Uani 1 1 d . . .
H7 H 1.0169 0.2843 0.5681 0.015 Uiso 1 1 calc R . .
C8 C 0.9189(2) 0.35164(6) 0.5234(3) 0.0119(3) Uani 1 1 d . . .
H8 H 1.0327 0.3667 0.5566 0.014 Uiso 1 1 calc R . .
C9 C 0.7631(2) 0.37889(6) 0.4683(3) 0.0111(3) Uani 1 1 d . . .
C10 C 0.5935(2) 0.35724(6) 0.4205(3) 0.0117(3) Uani 1 1 d . . .
H10 H 0.4868 0.3755 0.3837 0.014 Uiso 1 1 calc R . .
C11 C 0.5853(2) 0.30889(6) 0.4282(3) 0.0106(3) Uani 1 1 d . . .
C12 C 0.4259(2) 0.27692(6) 0.3771(3) 0.0119(3) Uani 1 1 d . . .
O1 O 0.26768(18) 0.28792(5) 0.3192(2) 0.0171(3) Uani 1 1 d . . .
C13 C 0.5016(2) 0.22843(6) 0.4049(3) 0.0108(3) Uani 1 1 d . . .
C14 C 0.4301(3) 0.09775(6) 0.3430(3) 0.0123(3) Uani 1 1 d . . .
O2 O 0.51881(19) 0.06241(5) 0.3188(2) 0.0163(3) Uani 1 1 d . . .
O3 O 0.25901(18) 0.09631(5) 0.3130(2) 0.0149(3) Uani 1 1 d . . .
C15 C 0.7735(2) 0.43118(6) 0.4434(3) 0.0106(3) Uani 1 1 d . . .
O4 O 0.92334(18) 0.45208(5) 0.4995(2) 0.0150(3) Uani 1 1 d . . .
O5 O 0.63122(18) 0.45317(4) 0.3552(2) 0.0135(2) Uani 1 1 d . . .
O6 O 0.72896(18) 0.54311(5) 0.6454(2) 0.0154(3) Uani 1 1 d D . .
H6A H 0.6174(19) 0.5440(10) 0.633(4) 0.023 Uiso 1 1 d D . .
H6B H 0.780(4) 0.5679(7) 0.700(4) 0.023 Uiso 1 1 d D . .
O7 O 0.8136(2) 0.48861(5) 0.0282(2) 0.0171(3) Uani 1 1 d D . .
H7A H 0.729(3) 0.4705(8) -0.029(4) 0.026 Uiso 1 1 d D . .
H7B H 0.819(4) 0.5063(9) -0.071(4) 0.026 Uiso 1 1 d D . .
O8 O 0.8619(2) 0.62203(5) 0.8435(2) 0.0195(3) Uani 1 1 d D . .
H8A H 0.831(4) 0.6181(10) 0.956(3) 0.029 Uiso 1 1 d D . .
H8B H 0.819(4) 0.6485(6) 0.798(4) 0.029 Uiso 1 1 d D . .

loop_
_atom_site_aniso_label
_atom_site_aniso_U_11
_atom_site_aniso_U_22
_atom_site_aniso_U_33
_atom_site_aniso_U_23
_atom_site_aniso_U_13
_atom_site_aniso_U_12
Cd1 0.01018(8) 0.00669(8) 0.01377(8) 0.00134(4) 0.00129(5) 0.00008(4)
C1 0.0122(8) 0.0089(7) 0.0130(8) -0.0004(6) 0.0012(6) -0.0002(6)
C2 0.0141(8) 0.0079(7) 0.0124(7) -0.0006(6) 0.0025(6) -0.0013(6)
C3 0.0138(8) 0.0090(7) 0.0128(7) -0.0004(6) 0.0018(6) 0.0014(6)
C4 0.0121(8) 0.0095(7) 0.0134(8) 0.0000(6) 0.0020(6) 0.0000(6)
C5 0.0113(8) 0.0086(7) 0.0108(7) 0.0001(5) 0.0019(6) -0.0008(6)
C6 0.0123(8) 0.0090(7) 0.0106(7) 0.0002(6) 0.0023(6) -0.0003(6)
C7 0.0117(8) 0.0093(7) 0.0158(8) -0.0001(6) 0.0015(6) 0.0007(6)
C8 0.0106(8) 0.0110(8) 0.0136(8) -0.0009(6) 0.0024(6) -0.0023(6)
C9 0.0125(8) 0.0086(7) 0.0116(7) 0.0000(6) 0.0024(6) -0.0019(6)
C10 0.0121(8) 0.0090(7) 0.0141(8) 0.0001(6) 0.0036(6) 0.0001(6)
C11 0.0093(7) 0.0094(7) 0.0129(7) -0.0008(6) 0.0025(6) -0.0011(6)
C12 0.0125(8) 0.0089(7) 0.0140(8) 0.0001(6) 0.0030(6) 0.0000(6)
O1 0.0134(7) 0.0133(7) 0.0240(7) 0.0011(5) 0.0036(5) 0.0000(5)
C13 0.0113(8) 0.0086(7) 0.0119(7) 0.0000(5) 0.0021(6) 0.0004(6)
C14 0.0159(8) 0.0085(7) 0.0109(7) 0.0001(6) 0.0005(6) -0.0008(6)
O2 0.0175(7) 0.0085(6) 0.0214(7) -0.0029(5) 0.0022(5) 0.0004(5)
O3 0.0133(6) 0.0099(6) 0.0195(7) -0.0020(5) 0.0007(5) -0.0017(5)
C15 0.0119(8) 0.0089(7) 0.0108(7) 0.0009(6) 0.0027(6) -0.0012(6)
O4 0.0121(6) 0.0101(6) 0.0212(7) 0.0012(5) 0.0011(5) -0.0024(5)
O5 0.0118(6) 0.0088(6) 0.0193(6) 0.0030(5) 0.0029(5) 0.0004(4)
O6 0.0125(6) 0.0152(7) 0.0188(7) -0.0020(5) 0.0042(5) -0.0016(5)
O7 0.0176(7) 0.0162(6) 0.0175(7) -0.0015(5) 0.0045(5) -0.0034(5)
O8 0.0203(7) 0.0160(7) 0.0221(7) -0.0003(5) 0.0054(6) -0.0015(5)

loop_
_atom_type_symbol
_atom_type_description
_atom_type_scat_dispersion_real
_atom_type_scat_dispersion_imag
_atom_type_scat_source
C C -0.0020 0.0020 'WCROMER Program in WinGX L.Kissel & R.H.Pratt Acta Cryst A46 170 1990'
H H 0.0000 0.0000 'WCROMER Program in WinGX L.Kissel & R.H.Pratt Acta Cryst A46 170 1990'
O O -0.0041 0.0074 'WCROMER Program in WinGX L.Kissel & R.H.Pratt Acta Cryst A46 170 1990'
Cd Cd -0.9197 1.4096 'WCROMER Program in WinGX L.Kissel & R.H.Pratt Acta Cryst A46 170 1990'

loop_
_geom_angle_atom_site_label_1
_geom_angle_atom_site_label_2
_geom_angle_atom_site_label_3
_geom_angle
_geom_angle_site_symmetry_1
_geom_angle_site_symmetry_3
_geom_angle_publ_flag
O3 Cd1 O7 93.56(5) 2_655 . ?
O3 Cd1 O6 96.61(5) 2_655 . ?
O7 Cd1 O6 168.12(5) . . ?
O3 Cd1 O5 141.93(5) 2_655 . ?
O7 Cd1 O5 82.02(5) . . ?
O6 Cd1 O5 86.19(5) . . ?
O3 Cd1 O4 86.79(5) 2_655 3_766 ?
O7 Cd1 O4 104.15(5) . 3_766 ?
O6 Cd1 O4 82.59(5) . 3_766 ?
O5 Cd1 O4 131.06(5) . 3_766 ?
O3 Cd1 O4 162.65(5) 2_655 . ?
O7 Cd1 O4 84.94(5) . . ?
O6 Cd1 O4 87.15(5) . . ?
O5 Cd1 O4 55.04(4) . . ?
O4 Cd1 O4 76.88(5) 3_766 . ?
O3 Cd1 O2 54.37(5) 2_655 2_655 ?
O7 Cd1 O2 97.87(5) . 2_655 ?
O6 Cd1 O2 83.20(5) . 2_655 ?
O5 Cd1 O2 88.61(4) . 2_655 ?
O4 Cd1 O2 136.41(4) 3_766 2_655 ?
O4 Cd1 O2 142.97(5) . 2_655 ?
O3 Cd1 C15 168.51(5) 2_655 . ?
O7 Cd1 C15 81.03(5) . . ?
O6 Cd1 C15 87.86(5) . . ?
O5 Cd1 C15 27.54(5) . . ?
O4 Cd1 C15 104.32(5) 3_766 . ?
O4 Cd1 C15 27.59(5) . . ?
O2 Cd1 C15 116.07(5) 2_655 . ?
O3 Cd1 C14 27.56(5) 2_655 2_655 ?
O7 Cd1 C14 98.60(5) . 2_655 ?
O6 Cd1 C14 87.74(5) . 2_655 ?
O5 Cd1 C14 115.48(5) . 2_655 ?
O4 Cd1 C14 111.48(5) 3_766 2_655 ?
O4 Cd1 C14 169.53(5) . 2_655 ?
O2 Cd1 C14 26.97(5) 2_655 2_655 ?
C15 Cd1 C14 143.00(5) . 2_655 ?
C13 C1 C2 118.30(16) . . ?
C13 C1 H1 120.9 . . ?
C2 C1 H1 120.9 . . ?
C1 C2 C3 120.17(16) . . ?
C1 C2 C14 119.71(16) . . ?
C3 C2 C14 119.99(16) . . ?
C4 C3 C2 121.31(16) . . ?
C4 C3 H3 119.3 . . ?
C2 C3 H3 119.3 . . ?
C5 C4 C3 118.32(17) . . ?
C5 C4 H4 120.8 . . ?
C3 C4 H4 120.8 . . ?
C4 C5 C13 120.62(16) . . ?
C4 C5 C6 130.65(16) . . ?
C13 C5 C6 108.69(15) . . ?
C7 C6 C11 120.45(16) . . ?
C7 C6 C5 131.17(16) . . ?
C11 C6 C5 108.34(15) . . ?
C6 C7 C8 118.36(16) . . ?
C6 C7 H7 120.8 . . ?
C8 C7 H7 120.8 . . ?
C9 C8 C7 121.28(16) . . ?
C9 C8 H8 119.4 . . ?
C7 C8 H8 119.4 . . ?
C8 C9 C10 120.09(16) . . ?
C8 C9 C15 120.85(15) . . ?
C10 C9 C15 118.90(16) . . ?
C11 C10 C9 118.58(16) . . ?
C11 C10 H10 120.7 . . ?
C9 C10 H10 120.7 . . ?
C10 C11 C6 121.22(16) . . ?
C10 C11 C12 129.94(16) . . ?
C6 C11 C12 108.78(15) . . ?
O1 C12 C13 127.09(17) . . ?
O1 C12 C11 127.57(16) . . ?
C13 C12 C11 105.31(15) . . ?
C1 C13 C5 121.26(16) . . ?
C1 C13 C12 129.80(16) . . ?
C5 C13 C12 108.87(15) . . ?
O2 C14 O3 121.94(17) . . ?
O2 C14 C2 120.97(17) . . ?
O3 C14 C2 116.99(16) . . ?
O2 C14 Cd1 67.22(10) . 2_645 ?
O3 C14 Cd1 55.27(9) . 2_645 ?
C2 C14 Cd1 166.68(12) . 2_645 ?
C14 O2 Cd1 85.81(11) . 2_645 ?
C14 O3 Cd1 97.17(11) . 2_645 ?
O4 C15 O5 121.17(16) . . ?
O4 C15 C9 120.28(16) . . ?
O5 C15 C9 118.44(15) . . ?
O4 C15 Cd1 62.67(9) . . ?
O5 C15 Cd1 58.79(9) . . ?
C9 C15 Cd1 170.71(12) . . ?
C15 O4 Cd1 165.79(12) . 3_766 ?
C15 O4 Cd1 89.74(10) . . ?
Cd1 O4 Cd1 103.12(5) 3_766 . ?
C15 O5 Cd1 93.67(11) . . ?
Cd1 O6 H6A 110.1(19) . . ?
Cd1 O6 H6B 114.8(19) . . ?
H6A O6 H6B 112(3) . . ?
Cd1 O7 H7A 114(2) . . ?
Cd1 O7 H7B 118(2) . . ?
H7A O7 H7B 102(3) . . ?
H8A O8 H8B 105(3) . . ?

loop_
_geom_bond_atom_site_label_1
_geom_bond_atom_site_label_2
_geom_bond_distance
_geom_bond_site_symmetry_2
_geom_bond_publ_flag
Cd1 O3 2.2793(14) 2_655 ?
Cd1 O7 2.3050(15) . ?
Cd1 O6 2.3080(14) . ?
Cd1 O5 2.3447(13) . ?
Cd1 O4 2.3561(14) 3_766 ?
Cd1 O4 2.4305(13) . ?
Cd1 O2 2.5437(14) 2_655 ?
Cd1 C15 2.7357(17) . ?
Cd1 C14 2.7516(18) 2_655 ?
C1 C13 1.388(2) . ?
C1 C2 1.402(2) . ?
C1 H1 0.9500 . ?
C2 C3 1.402(2) . ?
C2 C14 1.502(2) . ?
C3 C4 1.397(2) . ?
C3 H3 0.9500 . ?
C4 C5 1.385(2) . ?
C4 H4 0.9500 . ?
C5 C13 1.407(2) . ?
C5 C6 1.481(2) . ?
C6 C7 1.386(2) . ?
C6 C11 1.412(2) . ?
C7 C8 1.402(2) . ?
C7 H7 0.9500 . ?
C8 C9 1.397(2) . ?
C8 H8 0.9500 . ?
C9 C10 1.406(2) . ?
C9 C15 1.504(2) . ?
C10 C11 1.381(2) . ?
C10 H10 0.9500 . ?
C11 C12 1.496(2) . ?
C12 O1 1.221(2) . ?
C12 C13 1.493(2) . ?
C14 O2 1.251(2) . ?
C14 O3 1.283(2) . ?
C14 Cd1 2.7515(18) 2_645 ?
O2 Cd1 2.5436(14) 2_645 ?
O3 Cd1 2.2792(14) 2_645 ?
C15 O4 1.267(2) . ?
C15 O5 1.267(2) . ?
O4 Cd1 2.3561(13) 3_766 ?
O6 H6A 0.844(13) . ?
O6 H6B 0.845(13) . ?
O7 H7A 0.843(13) . ?
O7 H7B 0.839(13) . ?
O8 H8A 0.845(13) . ?
O8 H8B 0.848(13) . ?

loop_
_geom_hbond_atom_site_label_D
_geom_hbond_atom_site_label_H
_geom_hbond_atom_site_label_A
_geom_hbond_distance_DH
_geom_hbond_distance_HA
_geom_hbond_distance_DA
_geom_hbond_angle_DHA
_geom_hbond_site_symmetry_A
O6 H6A O5 0.844(13) 1.940(14) 2.7789(19) 173(3) 3_666
O6 H6B O8 0.845(13) 1.836(14) 2.673(2) 170(3) .
O7 H7A O2 0.843(13) 1.917(14) 2.753(2) 171(3) 4_565
O7 H7B O6 0.839(13) 2.111(17) 2.907(2) 158(3) 1_554
O8 H8A O3 0.845(13) 1.947(14) 2.779(2) 168(3) 2_656
O8 H8B O1 0.848(13) 2.016(14) 2.863(2) 176(3) 3_666
